data_1519045
loop_
_publ_author_name
'Robert L. LaDuca Jr.'
'Randy S. Rarig Jr.'
'Pamela J. Zapf'
'Jon Zubieta'

_publ_section_title
;
 Ag (I)-organodiimine coordination complex polymers: structural influences
 of ligand geometries and charge-compensating oxoanions
;
_journal_name_full 'Solid State Sciences'
_journal_page_first 39
_journal_page_last 45
_journal_volume 2
_journal_year 1998
_chemical_formula_sum 'C12 H12 Ag N3 O3'
_chemical_formula_weight 354.12
_space_group_IT_number 14
_symmetry_cell_setting monoclinic
_symmetry_Int_Tables_number 14
_symmetry_space_group_name_Hall '-P 2ybc'
_symmetry_space_group_name_H-M 'P 1 21/c 1'
_cell_angle_alpha 90
_cell_angle_beta 98.601(7)
_cell_angle_gamma 90
_cell_formula_units_Z 4
_cell_length_a 13.6378(11)
_cell_length_b 9.1124(8)
_cell_length_c 10.7978(9)
_cell_volume 1326.78(19)
_diffrn_ambient_temperature 150
_diffrn_radiation_probe x-ray
_diffrn_radiation_type MoK\a
_diffrn_radiation_wavelength 0.71073
_exptl_absorpt_coefficient_mu 1.524
_exptl_crystal_density_diffrn 1.771
_refine_ls_R_factor_gt 0.0738
_refine_ls_wR_factor_gt 0.1315
_cod_data_source_file SSS-2000-2-39-45-1.cif
_cod_data_source_block 1
_cod_depositor_comments
;
 Changing atom parameters to '?' to indicate that atomic coordinates
 for this entry are unknown.

 Antanas Vaitkus,
 2017-01-27

No atomic coordinates provided in the paper,
deposited with the Cambridge Crystallographic Data Centre, 
as supplementary material No 139582.
;
_cod_original_cell_volume 1328.2(2)
_cod_original_sg_symbol_H-M 'P 21/c'
_cod_database_code 1519045

loop_
_symmetry_equiv_pos_site_id
_symmetry_equiv_pos_as_xyz
1 x,y,z
2 -x,1/2+y,1/2-z
3 -x,-y,-z
4 x,1/2-y,1/2+z

loop_
_atom_site_label
_atom_site_type_symbol
_atom_site_fract_x
_atom_site_fract_y
_atom_site_fract_z
_atom_site_U_iso_or_equiv
? ? ? ? ? ?
